data_7702490
loop_
_publ_author_name
'Arnold, Phillip J.'
'Davies, Sian C.'
'Dilworth, Jonathan R.'
'Durrant, Marcus C.'
'Griffiths, D. Vaughan'
'Hughes, David L.'
'Richards, Raymond L.'
'Sharpe, Philip C.'

_publ_section_title
;
 Copper complexes of the functionalised tripodal ligand
 tris(2-pyridyl)methylamine and its derivatives&#x200A;&#x2020;
;
_journal_issue 5
_journal_name_full 'Journal of the Chemical Society, Dalton Transactions'
_journal_page_first 736
_journal_paper_doi 10.1039/b008476j
_journal_year 2001
_chemical_formula_moiety 'C32 H28 Cu N8, 2(B F4), C3 H6 O'
_chemical_formula_structural '[Cu(tpm)2](BF4)2.Me2CO'
_chemical_formula_sum 'C35 H34 B2 Cu F8 N8 O'
_chemical_formula_weight 819.9
_chemical_name_common 'Complex 6'
_space_group_IT_number 15
_space_group_name_Hall '-A 2ya'
_space_group_name_H-M_alt 'A 1 2/a 1'
_symmetry_cell_setting monoclinic
_symmetry_space_group_name_H-M 'A 1 2/a 1'
_atom_sites_solution_hydrogens geom
_atom_sites_solution_primary 'automated Patterson'
_atom_sites_solution_secondary difmap
_audit_creation_method SHELXL
_cell_angle_alpha 90.00
_cell_angle_beta 111.259(8)
_cell_angle_gamma 90.00
_cell_formula_units_Z 4
_cell_length_a 15.8308(14)
_cell_length_b 10.8103(12)
_cell_length_c 22.990(2)
_cell_measurement_reflns_used 24
_cell_measurement_temperature 293(2)
_cell_measurement_theta_max 11
_cell_measurement_theta_min 10
_cell_volume 3666.7(6)
_computing_cell_refinement 'CAD4/EXPRESS (Enraf-Nonius, 1992)'
_computing_data_collection 'CAD4/EXPRESS (Enraf-Nonius, 1992)'
_computing_data_reduction 'CAD4 (Hursthouse, 1976)'
_computing_molecular_graphics 'ORTEP (Johnson, 1971)'
_computing_publication_material 'SHELXL-93 (Sheldrick, 1993)'
_computing_structure_refinement 'SHELXL-93 (Sheldrick, 1993)'
_computing_structure_solution 'SHELXS-86 (Sheldrick, 1990)'
_diffrn_ambient_temperature 293(2)
_diffrn_measurement_device 'Enraf-Nonius CAD4 diffractometer'
_diffrn_measurement_method 'scintillation counter; \w/\q scans'
_diffrn_radiation_monochromator graphite
_diffrn_radiation_source 'fine-focus sealed tube'
_diffrn_radiation_type Mo-K\a
_diffrn_radiation_wavelength 0.71069
_diffrn_reflns_av_R_equivalents 0.016
_diffrn_reflns_av_sigmaI/netI 0.0507
_diffrn_reflns_limit_h_max 18
_diffrn_reflns_limit_h_min -1
_diffrn_reflns_limit_k_max 12
_diffrn_reflns_limit_k_min -1
_diffrn_reflns_limit_l_max 27
_diffrn_reflns_limit_l_min -27
_diffrn_reflns_number 3588
_diffrn_reflns_theta_max 24.98
_diffrn_reflns_theta_min 1.90
_diffrn_standards_decay_% 2.7
_diffrn_standards_interval_time '10000 s'
_diffrn_standards_number 3
_exptl_absorpt_coefficient_mu 0.678
_exptl_absorpt_correction_T_max 0.995
_exptl_absorpt_correction_T_min 0.917
_exptl_absorpt_correction_type 'semi-empirical psi-scans'
_exptl_crystal_colour 'pale blue'
_exptl_crystal_density_diffrn 1.485
_exptl_crystal_description plates
_exptl_crystal_F_000 1676
_exptl_crystal_size_max 0.60
_exptl_crystal_size_mid 0.21
_exptl_crystal_size_min 0.15
_refine_diff_density_max 0.216
_refine_diff_density_min -0.198
_refine_diff_density_rms 0.045
_refine_ls_extinction_method none
_refine_ls_goodness_of_fit_all 1.033
_refine_ls_goodness_of_fit_obs 1.089
_refine_ls_hydrogen_treatment
;
 The cation hydrogen atoms were included in idealised positions and then 
 allowed to refine freely.  The solvent H atoms were input in idealised 
 positions and set to ride on the parent carbon atoms.  Isotropic thermal
 parameters of all H atoms were refined freely.
;
_refine_ls_matrix_type full
_refine_ls_number_parameters 347
_refine_ls_number_reflns 3211
_refine_ls_number_restraints 0
_refine_ls_restrained_S_all 1.033
_refine_ls_restrained_S_obs 1.089
_refine_ls_R_factor_all 0.0579
_refine_ls_R_factor_obs 0.0357
_refine_ls_shift/esd_max 0.046
_refine_ls_shift/esd_mean 0.005
_refine_ls_structure_factor_coef Fsqd
_refine_ls_weighting_details 'w=1/[\s^2^(Fo^2^)+(0.0163P)^2^+3.9788P] where P=(Fo^2^+2Fc^2^)/3'
_refine_ls_weighting_scheme calc
_refine_ls_wR_factor_all 0.0857
_refine_ls_wR_factor_obs 0.0745
_reflns_number_observed 2284
_reflns_number_total 3211
_reflns_observed_criterion I>2sigma(I)
_cod_data_source_file b008476j.txt
_cod_data_source_block marcus15
_cod_depositor_comments
;
The following automatic conversions were performed:

data item '_symmetry_cell_setting' value 'Monoclinic' was changed to
'monoclinic' in accordance with the
/home/saulius/struct/COD-crude-data/automatic-downloads/DataCite-retrospective/RSC/depositions/lib/dictionaries/cif_core.dic
dictionary named 'cif_core.dic' version 2.4.2 last updated on
2011-04-26.

data item '_refine_ls_weighting_scheme' value 'calc
w=1/[\s^2^(Fo^2^)+(0.0163P)^2^+3.9788P] where P=(Fo^2^+2Fc^2^)/3' was
changed to 'calc'. A new data item '_refine_ls_weighting_details' was
created with the value set to
'w=1/[\s^2^(Fo^2^)+(0.0163P)^2^+3.9788P] where P=(Fo^2^+2Fc^2^)/3'.

Automatic conversion script
Id: cif_fix_values 6909 2019-04-08 15:41:33Z antanas 
;
_cod_original_cell_volume 3666.6(6)
_cod_original_sg_symbol_H-M 'A 2/a (equiv. to no. 15)'
_cod_database_code 7702490

loop_
_symmetry_equiv_pos_as_xyz
'x, y, z'
'x+1/2, -y, z'
'x, y+1/2, z+1/2'
'x+1/2, -y+1/2, z+1/2'
'-x, -y, -z'
'-x-1/2, y, -z'
'-x, -y+1/2, -z+1/2'
'-x-1/2, y+1/2, -z+1/2'

loop_
_atom_site_aniso_label
_atom_site_aniso_U_11
_atom_site_aniso_U_22
_atom_site_aniso_U_33
_atom_site_aniso_U_23
_atom_site_aniso_U_13
_atom_site_aniso_U_12
Cu 0.0319(2) 0.0360(3) 0.0252(2) 0.0019(2) 0.0035(2) 0.0056(2)
N11 0.0358(14) 0.065(2) 0.0467(14) 0.0058(12) 0.0043(11) -0.0037(12)
C12 0.0341(14) 0.036(2) 0.0364(14) -0.0023(12) 0.0088(12) 0.0018(12)
C13 0.056(2) 0.044(2) 0.076(2) 0.012(2) 0.016(2) -0.003(2)
C14 0.071(3) 0.051(2) 0.120(4) 0.003(2) 0.035(3) -0.014(2)
C15 0.058(2) 0.072(3) 0.104(3) -0.032(3) 0.029(2) -0.029(2)
C16 0.041(2) 0.100(3) 0.067(2) -0.012(2) 0.002(2) -0.009(2)
N21 0.0344(11) 0.0368(14) 0.0322(11) 0.0012(10) 0.0085(9) 0.0052(10)
C22 0.0264(13) 0.0337(14) 0.0304(13) 0.0032(11) 0.0045(11) 0.0023(11)
C23 0.0322(14) 0.045(2) 0.0333(14) 0.0012(13) 0.0052(12) 0.0066(13)
C24 0.041(2) 0.062(2) 0.0290(13) -0.004(2) 0.0076(12) 0.002(2)
C25 0.049(2) 0.049(2) 0.047(2) -0.012(2) 0.0165(14) 0.004(2)
C26 0.041(2) 0.044(2) 0.042(2) 0.0036(14) 0.0109(13) 0.0083(14)
C1 0.0311(13) 0.0318(14) 0.0294(13) 0.0047(11) 0.0058(11) 0.0022(11)
N1 0.0405(14) 0.0385(14) 0.0297(12) 0.0005(11) 0.0109(11) 0.0007(12)
N31 0.0353(13) 0.054(2) 0.061(2) -0.0130(13) 0.0056(12) 0.0070(12)
C32 0.0338(14) 0.039(2) 0.0317(13) 0.0014(12) 0.0097(11) 0.0035(12)
C33 0.045(2) 0.059(2) 0.059(2) -0.019(2) 0.005(2) 0.011(2)
C34 0.066(2) 0.060(2) 0.080(3) -0.014(2) 0.021(2) 0.022(2)
C35 0.047(2) 0.083(3) 0.067(2) 0.003(2) 0.013(2) 0.030(2)
C36 0.041(2) 0.086(3) 0.066(2) -0.018(2) 0.002(2) 0.013(2)
B 0.055(2) 0.049(2) 0.057(2) -0.006(2) 0.008(2) 0.006(2)
F1A 0.049(3) 0.070(4) 0.106(7) -0.011(3) 0.015(3) -0.008(2)
F2A 0.096(3) 0.058(3) 0.076(4) 0.002(3) 0.011(3) 0.019(2)
F3A 0.103(3) 0.154(6) 0.081(3) -0.008(3) 0.059(3) -0.017(3)
F4A 0.074(3) 0.059(4) 0.066(3) -0.017(2) 0.008(2) 0.023(3)
F1B 0.071(9) 0.179(13) 0.045(4) -0.045(6) 0.002(5) 0.009(7)
F2B 0.079(5) 0.081(6) 0.102(9) -0.023(7) -0.006(6) 0.050(5)
F3B 0.123(8) 0.057(6) 0.215(16) 0.044(9) -0.026(9) -0.021(5)
F4B 0.138(7) 0.112(7) 0.062(4) -0.006(4) 0.030(4) 0.050(6)
O41 0.158(5) 0.074(3) 0.128(4) 0.000 0.062(3) 0.000
C42 0.179(8) 0.073(4) 0.060(3) 0.000 0.020(4) 0.000
C43 0.268(11) 0.146(7) 0.141(7) -0.032(6) -0.017(6) 0.085(8)

loop_
_atom_site_label
_atom_site_type_symbol
_atom_site_fract_x
_atom_site_fract_y
_atom_site_fract_z
_atom_site_U_iso_or_equiv
_atom_site_thermal_displace_type
_atom_site_occupancy
_atom_site_calc_flag
_atom_site_refinement_flags
_atom_site_disorder_group
Cu Cu 0.0000 0.2500 0.2500 0.03295(14) Uani 1 d S .
N11 N -0.0210(2) 0.0376(3) 0.26437(11) 0.0520(7) Uani 1 d . .
C12 C 0.0511(2) 0.0006(3) 0.31213(12) 0.0367(6) Uani 1 d . .
C13 C 0.0507(2) -0.1054(3) 0.3449(2) 0.0610(9) Uani 1 d . .
H13 H 0.1019(22) -0.1201(29) 0.3809(14) 0.066(10) Uiso 1 d . .
C14 C -0.0266(3) -0.1770(4) 0.3269(2) 0.0808(12) Uani 1 d . .
H14 H -0.0272(30) -0.2507(43) 0.3481(21) 0.124(17) Uiso 1 d . .
C15 C -0.0988(3) -0.1427(4) 0.2762(2) 0.0776(12) Uani 1 d . .
H15 H -0.1524(27) -0.1851(38) 0.2616(18) 0.098(13) Uiso 1 d . .
C16 C -0.0949(2) -0.0357(5) 0.2468(2) 0.0743(12) Uani 1 d . .
H16 H -0.1437(25) -0.0019(35) 0.2153(17) 0.089(13) Uiso 1 d . .
N21 N 0.05215(13) 0.2709(2) 0.34465(9) 0.0354(5) Uani 1 d . .
C22 C 0.1116(2) 0.1825(2) 0.37512(11) 0.0318(6) Uani 1 d . .
C23 C 0.1447(2) 0.1757(3) 0.43916(12) 0.0386(7) Uani 1 d . .
H23 H 0.1840(18) 0.1121(26) 0.4565(12) 0.044(8) Uiso 1 d . .
C24 C 0.1218(2) 0.2651(3) 0.47293(13) 0.0455(7) Uani 1 d . .
H24 H 0.1421(19) 0.2612(28) 0.5143(14) 0.054(8) Uiso 1 d . .
C25 C 0.0637(2) 0.3584(3) 0.44197(14) 0.0482(8) Uani 1 d . .
H25 H 0.0457(17) 0.4221(25) 0.4613(12) 0.038(7) Uiso 1 d . .
C26 C 0.0295(2) 0.3579(3) 0.37790(13) 0.0438(7) Uani 1 d . .
H26 H -0.0078(18) 0.4181(26) 0.3531(12) 0.045(8) Uiso 1 d . .
C1 C 0.1309(2) 0.0905(2) 0.33113(11) 0.0322(6) Uani 1 d . .
N1 N 0.1245(2) 0.1641(2) 0.27472(11) 0.0367(5) Uani 1 d . .
H1A H 0.1329(18) 0.1189(26) 0.2447(13) 0.047(9) Uiso 1 d . .
H1B H 0.1672(17) 0.2125(24) 0.2847(11) 0.028(8) Uiso 1 d . .
N31 N 0.2903(2) 0.0835(2) 0.40035(12) 0.0537(7) Uani 1 d . .
C32 C 0.2232(2) 0.0255(2) 0.35685(11) 0.0354(6) Uani 1 d . .
C33 C 0.2359(2) -0.0848(3) 0.3318(2) 0.0582(9) Uani 1 d . .
H33 H 0.1885(23) -0.1196(31) 0.3031(15) 0.074(11) Uiso 1 d . .
C34 C 0.3196(3) -0.1394(4) 0.3533(2) 0.0702(11) Uani 1 d . .
H34 H 0.3289(27) -0.2114(39) 0.3359(19) 0.105(15) Uiso 1 d . .
C35 C 0.3888(2) -0.0820(4) 0.3987(2) 0.0676(10) Uani 1 d . .
H35 H 0.4470(23) -0.1163(30) 0.4148(14) 0.069(10) Uiso 1 d . .
C36 C 0.3721(2) 0.0287(4) 0.4203(2) 0.0695(11) Uani 1 d . .
H36 H 0.4197(26) 0.0767(37) 0.4569(17) 0.099(13) Uiso 1 d . .
B B 0.1759(3) -0.0601(4) 0.1416(2) 0.0572(10) Uani 1 d . .
F1A F 0.0904(8) -0.0935(8) 0.1016(5) 0.079(3) Uani 0.610(9) d P 1
F2A F 0.2221(6) -0.1535(8) 0.1847(3) 0.082(2) Uani 0.610(9) d P 1
F3A F 0.2324(3) -0.0379(7) 0.1076(2) 0.106(2) Uani 0.610(9) d P 1
F4A F 0.1782(3) 0.0397(5) 0.1766(2) 0.071(2) Uani 0.610(9) d P 1
F1B F 0.1069(12) -0.0847(17) 0.0926(7) 0.104(6) Uani 0.390(9) d P 2
F2B F 0.2298(8) -0.1476(12) 0.1556(5) 0.098(5) Uani 0.390(9) d P 2
F3B F 0.2001(7) 0.0560(8) 0.1388(6) 0.156(8) Uani 0.390(9) d P 2
F4B F 0.1330(6) -0.0504(9) 0.1901(3) 0.106(4) Uani 0.390(9) d P 2
O41 O 0.2500 0.3609(5) 0.0000 0.117(2) Uani 1 d S .
C42 C 0.2500 0.2510(8) 0.0000 0.111(2) Uani 1 d S .
C43 C 0.3331(6) 0.1784(8) 0.0162(4) 0.210(4) Uani 1 d . .
H43A H 0.3842(6) 0.2331(8) 0.0261(4) 0.136(23) Uiso 1 calc R .
H43B H 0.3303(6) 0.1272(8) -0.0186(4) 0.342(61) Uiso 1 calc R .
H43C H 0.3394(6) 0.1272(8) 0.0516(4) 0.177(29) Uiso 1 calc R .

loop_
_atom_type_symbol
_atom_type_description
_atom_type_scat_dispersion_real
_atom_type_scat_dispersion_imag
_atom_type_scat_source
C C 0.0033 0.0016 'International Tables Vol C Tables 4.2.6.8 and 6.1.1.4'
H H 0.0000 0.0000 'International Tables Vol C Tables 4.2.6.8 and 6.1.1.4'
B B 0.0013 0.0007 'International Tables Vol C Tables 4.2.6.8 and 6.1.1.4'
Cu Cu 0.3201 1.2651 'International Tables Vol C Tables 4.2.6.8 and 6.1.1.4'
F F 0.0171 0.0103 'International Tables Vol C Tables 4.2.6.8 and 6.1.1.4'
N N 0.0061 0.0033 'International Tables Vol C Tables 4.2.6.8 and 6.1.1.4'
O O 0.0106 0.0060 'International Tables Vol C Tables 4.2.6.8 and 6.1.1.4'

loop_
_geom_angle_atom_site_label_1
_geom_angle_atom_site_label_2
_geom_angle_atom_site_label_3
_geom_angle
_geom_angle_site_symmetry_1
_geom_angle_site_symmetry_3
N21 Cu N21 180.0 . 7
N21 Cu N1 77.26(9) . .
N21 Cu N1 102.74(9) 7 .
N21 Cu N1 102.74(9) . 7
N21 Cu N1 77.26(9) 7 7
N1 Cu N1 180.0 . 7
N21 Cu N11 91.05(8) . 7
N21 Cu N11 88.95(8) 7 7
N1 Cu N11 107.90(9) . 7
N1 Cu N11 72.10(9) 7 7
N21 Cu N11 88.95(8) . .
N21 Cu N11 91.05(8) 7 .
N1 Cu N11 72.10(9) . .
N1 Cu N11 107.90(9) 7 .
N11 Cu N11 180.0 7 .
C12 N11 C16 117.6(3) . .
C12 N11 Cu 106.7(2) . .
C16 N11 Cu 132.9(3) . .
N11 C12 C13 122.2(3) . .
N11 C12 C1 114.8(2) . .
C13 C12 C1 122.8(2) . .
C12 C13 C14 119.0(4) . .
C12 C13 H13 116.8(20) . .
C14 C13 H13 123.9(20) . .
C15 C14 C13 118.9(4) . .
C15 C14 H14 121.1(29) . .
C13 C14 H14 119.9(29) . .
C16 C15 C14 119.2(4) . .
C16 C15 H15 116.7(26) . .
C14 C15 H15 124.0(26) . .
N11 C16 C15 123.0(4) . .
N11 C16 H16 113.0(25) . .
C15 C16 H16 123.8(25) . .
C26 N21 C22 118.9(2) . .
C26 N21 Cu 126.7(2) . .
C22 N21 Cu 114.4(2) . .
N21 C22 C23 121.3(2) . .
N21 C22 C1 112.9(2) . .
C23 C22 C1 125.8(2) . .
C24 C23 C22 119.6(3) . .
C24 C23 H23 124.1(17) . .
C22 C23 H23 116.3(17) . .
C23 C24 C25 119.3(3) . .
C23 C24 H24 120.4(20) . .
C25 C24 H24 120.2(20) . .
C26 C25 C24 118.8(3) . .
C26 C25 H25 116.8(16) . .
C24 C25 H25 124.4(16) . .
N21 C26 C25 122.1(3) . .
N21 C26 H26 112.7(17) . .
C25 C26 H26 125.1(17) . .
N1 C1 C22 105.1(2) . .
N1 C1 C12 107.6(2) . .
C22 C1 C12 105.1(2) . .
N1 C1 C32 109.6(2) . .
C22 C1 C32 115.8(2) . .
C12 C1 C32 113.2(2) . .
C1 N1 Cu 103.7(2) . .
C1 N1 H1A 113.4(18) . .
Cu N1 H1A 115.4(17) . .
C1 N1 H1B 108.0(17) . .
Cu N1 H1B 113.5(17) . .
H1A N1 H1B 103.0(25) . .
C32 N31 C36 117.3(3) . .
N31 C32 C33 122.1(3) . .
N31 C32 C1 117.7(2) . .
C33 C32 C1 120.0(2) . .
C34 C33 C32 119.6(3) . .
C34 C33 H33 122.3(22) . .
C32 C33 H33 118.1(22) . .
C35 C34 C33 119.1(3) . .
C35 C34 H34 120.9(26) . .
C33 C34 H34 120.0(26) . .
C36 C35 C34 118.3(3) . .
C36 C35 H35 119.9(20) . .
C34 C35 H35 121.8(20) . .
N31 C36 C35 123.6(3) . .
N31 C36 H36 112.4(22) . .
C35 C36 H36 123.7(22) . .
F2B B F1B 111.0(11) . .
F2B B F3B 123.7(9) . .
F1B B F3B 108.9(10) . .
F4A B F1A 114.7(6) . .
F4A B F3A 108.2(4) . .
F1A B F3A 110.0(6) . .
F4A B F2A 105.0(4) . .
F1A B F2A 114.4(6) . .
F3A B F2A 103.8(5) . .
F2B B F4B 108.3(7) . .
F1B B F4B 101.4(9) . .
F3B B F4B 100.8(8) . .
O41 C42 C43 122.5(5) . .
O41 C42 C43 122.5(5) . 6_655
C43 C42 C43 114.9(10) . 6_655
C42 C43 H43A 109.5(5) . .
C42 C43 H43B 109.5(4) . .
H43A C43 H43B 109.5 . .
C42 C43 H43C 109.5(4) . .
H43A C43 H43C 109.5 . .
H43B C43 H43C 109.5 . .

loop_
_geom_bond_atom_site_label_1
_geom_bond_atom_site_label_2
_geom_bond_distance
_geom_bond_site_symmetry_2
Cu N21 2.041(2) .
Cu N21 2.041(2) 7
Cu N1 2.063(2) .
Cu N1 2.063(2) 7
Cu N11 2.360(3) 7
Cu N11 2.360(3) .
N11 C12 1.326(3) .
N11 C16 1.349(4) .
C12 C13 1.372(4) .
C12 C1 1.527(3) .
C13 C14 1.378(5) .
C13 H13 0.94(3) .
C14 C15 1.355(6) .
C14 H14 0.94(5) .
C15 C16 1.352(6) .
C15 H15 0.91(4) .
C16 H16 0.92(4) .
N21 C26 1.341(3) .
N21 C22 1.346(3) .
C22 C23 1.374(3) .
C22 C1 1.527(3) .
C23 C24 1.368(4) .
C23 H23 0.92(3) .
C24 C25 1.376(4) .
C24 H24 0.89(3) .
C25 C26 1.373(4) .
C25 H25 0.92(3) .
C26 H26 0.92(3) .
C1 N1 1.493(3) .
C1 C32 1.533(3) .
N1 H1A 0.89(3) .
N1 H1B 0.82(3) .
N31 C32 1.323(3) .
N31 C36 1.345(4) .
C32 C33 1.370(4) .
C33 C34 1.369(5) .
C33 H33 0.88(3) .
C34 C35 1.359(5) .
C34 H34 0.91(4) .
C35 C36 1.358(5) .
C35 H35 0.94(3) .
C36 H36 1.04(4) .
B F2B 1.236(11) .
B F1B 1.28(2) .
B F3B 1.321(9) .
B F4A 1.339(6) .
B F1A 1.380(11) .
B F3A 1.404(6) .
B F2A 1.418(8) .
B F4B 1.506(9) .
O41 C42 1.188(8) .
C42 C43 1.459(7) .
C42 C43 1.460(7) 6_655
C43 H43A 0.96 .
C43 H43B 0.96 .
C43 H43C 0.96 .
